data_2205377
loop_
_publ_author_name
'Werner Kraus'
'Holger Stephan'
'Anita R\"ollich'
'Zdenek Mat\(ejka '
'G\"unter Reck'

_publ_section_title
;
K~6~H~2~[TiW~11~CoO~40~].13H~2~O, with a monotitanoundecatungstocobaltate(II)
anion
;
_journal_issue 3
_journal_name_full 'Acta Crystallographica, Section E'
_journal_page_first i35
_journal_page_last i37
_journal_paper_doi 10.1107/S1600536805005180
_journal_volume 61
_journal_year 2005
_chemical_formula_iupac 'K6 H2 [Ti W11 Co O40], 13H2 O'
_chemical_formula_moiety 'H28 Co K6 O53 Ti W11'
_chemical_formula_structural 'K6 H2 [Ti W11 Co O40], 13H2 O'
_chemical_formula_sum 'Co H28 K6 O53 Ti W11'
_chemical_formula_weight 3240.00
_chemical_name_systematic
;
Hexapotassium dihydrogen monotitanoundecatungstocobaltate(II) tridecahydrate
;
_space_group_IT_number 215
_symmetry_cell_setting cubic
_symmetry_space_group_name_Hall 'P -4 2 3'
_symmetry_space_group_name_H-M 'P -4 3 m'
_atom_sites_solution_primary direct
_atom_sites_solution_secondary difmap
_audit_creation_method SHELXL-97
_cell_angle_alpha 90.00
_cell_angle_beta 90.00
_cell_angle_gamma 90.00
_cell_formula_units_Z 1
_cell_length_a 10.6850(16)
_cell_length_b 10.6850(16)
_cell_length_c 10.6850(16)
_cell_measurement_reflns_used 942
_cell_measurement_temperature 273(2)
_cell_measurement_theta_max 28.133
_cell_measurement_theta_min 2.696
_cell_volume 1219.9(3)
_computing_cell_refinement 'SAINT (Bruker, 2001)'
_computing_data_collection 'SMART (Bruker, 1997)'
_computing_data_reduction SAINT
_computing_molecular_graphics 'SHELXTL (Bruker, 2001)'
_computing_publication_material SHELXTL
_computing_structure_refinement 'SHELXL97 (Sheldrick, 1997)'
_computing_structure_solution 'SHELXS97 (Sheldrick, 1997)'
_diffrn_ambient_temperature 273(2)
_diffrn_measured_fraction_theta_full 0.990
_diffrn_measured_fraction_theta_max 0.970
_diffrn_measurement_device_type 'Bruker SMART CCD area-detector'
_diffrn_measurement_method \w
_diffrn_radiation_monochromator graphite
_diffrn_radiation_source 'fine-focus sealed tube'
_diffrn_radiation_type MoK\a
_diffrn_radiation_wavelength 0.71073
_diffrn_reflns_av_R_equivalents 0.091
_diffrn_reflns_av_sigmaI/netI 0.0898
_diffrn_reflns_limit_h_max 13
_diffrn_reflns_limit_h_min -14
_diffrn_reflns_limit_k_max 14
_diffrn_reflns_limit_k_min -10
_diffrn_reflns_limit_l_max 11
_diffrn_reflns_limit_l_min -14
_diffrn_reflns_number 8248
_diffrn_reflns_theta_full 30.44
_diffrn_reflns_theta_max 30.44
_diffrn_reflns_theta_min 2.70
_diffrn_standards_interval_count 0
_diffrn_standards_interval_time 0
_diffrn_standards_number 0
_exptl_absorpt_coefficient_mu 26.929
_exptl_absorpt_correction_T_max 0.390
_exptl_absorpt_correction_T_min 0.217
_exptl_absorpt_correction_type multi-scan
_exptl_absorpt_process_details '(SADABS; Sheldrick, 1996)'
_exptl_crystal_colour blue
_exptl_crystal_density_diffrn 4.410
_exptl_crystal_density_method 'not measured'
_exptl_crystal_description block
_exptl_crystal_F_000 1429
_exptl_crystal_size_max 0.085
_exptl_crystal_size_mid 0.05
_exptl_crystal_size_min 0.035
_refine_diff_density_max 1.638
_refine_diff_density_min -1.659
_refine_ls_abs_structure_details 'Flack (1983), 315 Friedel pairs'
_refine_ls_abs_structure_Flack 0.43(6)
_refine_ls_extinction_coef 0.0093(8)
_refine_ls_extinction_expression Fc^*^=kFc[1+0.001xFc^2^\l^3^/sin(2\q)]^-1/4^
_refine_ls_extinction_method SHELXL97
_refine_ls_goodness_of_fit_ref 0.977
_refine_ls_hydrogen_treatment undef
_refine_ls_matrix_type full
_refine_ls_number_parameters 45
_refine_ls_number_reflns 730
_refine_ls_number_restraints 0
_refine_ls_restrained_S_all 0.977
_refine_ls_R_factor_all 0.0668
_refine_ls_R_factor_gt 0.0386
_refine_ls_shift/su_max 0.000
_refine_ls_shift/su_mean 0.000
_refine_ls_structure_factor_coef Fsqd
_refine_ls_weighting_details 'calc w = 1/[\s^2^(Fo^2^)+(0.0494P)^2^+8.0204P] where P = (Fo^2^+2Fc^2^)/3'
_refine_ls_weighting_scheme calc
_refine_ls_wR_factor_gt 0.0899
_refine_ls_wR_factor_ref 0.0970
_reflns_number_gt 516
_reflns_number_total 730
_reflns_threshold_expression I>2\s(I)
_cod_data_source_file wm6053.cif
_cod_data_source_block I
_cod_database_code 2205377

loop_
_symmetry_equiv_pos_as_xyz
'x, y, z'
'-x, -y, z'
'-x, y, -z'
'x, -y, -z'
'z, x, y'
'z, -x, -y'
'-z, -x, y'
'-z, x, -y'
'y, z, x'
'-y, z, -x'
'y, -z, -x'
'-y, -z, x'
'y, x, z'
'-y, -x, z'
'y, -x, -z'
'-y, x, -z'
'x, z, y'
'-x, z, -y'
'-x, -z, y'
'x, -z, -y'
'z, y, x'
'z, -y, -x'
'-z, y, -x'
'-z, -y, x'

loop_
_atom_site_label
_atom_site_fract_x
_atom_site_fract_y
_atom_site_fract_z
_atom_site_U_iso_or_equiv
_atom_site_adp_type
_atom_site_calc_flag
_atom_site_refinement_flags
_atom_site_occupancy
_atom_site_type_symbol
W1 0.26855(4) 0.26855(4) 0.49996(19) 0.0358(3) Uani d SP 0.91666 W
Ti1 0.26855(4) 0.26855(4) 0.49996(19) 0.0358(3) Uani d SP 0.08333 Ti
Co1 0.5000 0.5000 0.5000 0.0252(11) Uani d S 1 Co
K1 0.0000 0.5000 0.5000 0.0423(13) Uani d S 1 K
K2 0.0000 0.0000 0.3680(12) 0.069(3) Uani d SP 0.50 K
O1 0.2273(13) 0.3999(10) 0.6001(10) 0.045(3) Uani d S 1 O
O2 0.3970(9) 0.3970(9) 0.3970(9) 0.027(4) Uani d S 1 O
O3 0.1555(7) 0.1555(7) 0.492(3) 0.059(4) Uani d S 1 O
O4 0.1779(13) 0.3594(9) 0.3594(9) 0.049(4) Uani d S 1 O
O5 0.0187(19) 0.2204(12) 0.2204(12) 0.078(6) Uani d S 1 O
O6 0.0000 0.0000 0.0000 0.108(19) Uani d S 1 O

loop_
_atom_site_aniso_label
_atom_site_aniso_U_11
_atom_site_aniso_U_22
_atom_site_aniso_U_33
_atom_site_aniso_U_12
_atom_site_aniso_U_13
_atom_site_aniso_U_23
W1 0.0244(3) 0.0244(3) 0.0586(4) -0.0045(2) 0.0038(7) 0.0038(7)
Ti1 0.0244(3) 0.0244(3) 0.0586(4) -0.0045(2) 0.0038(7) 0.0038(7)
Co1 0.0252(11) 0.0252(11) 0.0252(11) 0.000 0.000 0.000
K1 0.021(3) 0.053(2) 0.053(2) 0.000 0.000 0.000
K2 0.051(5) 0.051(5) 0.106(9) -0.035(11) 0.000 0.000
O1 0.029(7) 0.053(6) 0.053(6) -0.002(4) 0.002(4) 0.005(6)
O2 0.027(4) 0.027(4) 0.027(4) -0.003(4) -0.003(4) -0.003(4)
O3 0.041(3) 0.041(3) 0.096(11) -0.006(4) 0.009(12) 0.009(12)
O4 0.045(9) 0.051(5) 0.051(5) 0.031(5) 0.031(5) 0.024(7)
O5 0.029(13) 0.102(8) 0.102(8) 0.000(6) 0.000(6) -0.012(9)
O6 0.108(19) 0.108(19) 0.108(19) 0.000 0.000 0.000

loop_
_atom_type_symbol
_atom_type_description
_atom_type_scat_dispersion_real
_atom_type_scat_dispersion_imag
_atom_type_scat_source
O O 0.0106 0.0060 'International Tables Vol C Tables 4.2.6.8 and 6.1.1.4'
H H 0.0000 0.0000 'International Tables Vol C Tables 4.2.6.8 and 6.1.1.4'
K K 0.2009 0.2494 'International Tables Vol C Tables 4.2.6.8 and 6.1.1.4'
Ti Ti 0.2776 0.4457 'International Tables Vol C Tables 4.2.6.8 and 6.1.1.4'
Co Co 0.3494 0.9721 'International Tables Vol C Tables 4.2.6.8 and 6.1.1.4'
W W -0.8490 6.8722 'International Tables Vol C Tables 4.2.6.8 and 6.1.1.4'

loop_
_geom_angle_atom_site_label_1
_geom_angle_atom_site_label_2
_geom_angle_atom_site_label_3
_geom_angle_site_symmetry_1
_geom_angle_site_symmetry_3
_geom_angle
_geom_angle_publ_flag
O3 W1 O1 . 8_656 113.8(8) ?
O3 W1 O1 . . 113.8(8) ?
O1 W1 O1 8_656 . 91.6(9) ?
O3 W1 O4 . 5 87.9(10) ?
O1 W1 O4 8_656 5 87.2(5) ?
O1 W1 O4 . 5 156.5(6) ?
O3 W1 O4 . . 87.9(10) ?
O1 W1 O4 8_656 . 156.5(6) ?
O1 W1 O4 . . 87.2(5) ?
O4 W1 O4 5 . 84.8(7) ?
O3 W1 O2 . . 147.6(13) ?
O1 W1 O2 8_656 . 88.0(5) ?
O1 W1 O2 . . 88.0(5) ?
O4 W1 O2 5 . 68.6(4) ?
O4 W1 O2 . . 68.6(4) ?
O3 W1 K1 . . 85.762(10) ?
O1 W1 K1 8_656 . 137.9(5) ?
O1 W1 K1 . . 46.6(5) ?
O4 W1 K1 5 . 132.3(4) ?
O4 W1 K1 . . 47.8(3) ?
O2 W1 K1 . . 93.69(2) ?
O3 W1 K1 . 5 85.762(9) ?
O1 W1 K1 8_656 5 46.6(5) ?
O1 W1 K1 . 5 137.9(5) ?
O4 W1 K1 5 5 47.8(3) ?
O4 W1 K1 . 5 132.3(4) ?
O2 W1 K1 . 5 93.69(2) ?
K1 W1 K1 . 5 171.512(16) ?
O2 Co1 O2 . 4_566 109.4710(10) ?
O2 Co1 O2 . 2_665 109.4710(10) ?
O2 Co1 O2 4_566 2_665 109.471(3) ?
O2 Co1 O2 . 3_656 109.4710(10) ?
O2 Co1 O2 4_566 3_656 109.4710(10) ?
O2 Co1 O2 2_665 3_656 109.471(3) ?
O4 K1 O4 4_566 . 96.3(6) ?
O4 K1 O4 4_566 3_556 116.4(4) ?
O4 K1 O4 . 3_556 116.4(4) ?
O4 K1 O4 4_566 2_565 116.4(4) ?
O4 K1 O4 . 2_565 116.4(4) ?
O4 K1 O4 3_556 2_565 96.3(6) ?
O4 K1 O1 4_566 3_556 163.7(3) ?
O4 K1 O1 . 3_556 99.9(5) ?
O4 K1 O1 3_556 3_556 55.5(3) ?
O4 K1 O1 2_565 3_556 55.5(3) ?
O4 K1 O1 4_566 . 55.5(3) ?
O4 K1 O1 . . 55.5(3) ?
O4 K1 O1 3_556 . 99.9(5) ?
O4 K1 O1 2_565 . 163.7(3) ?
O1 K1 O1 3_556 . 136.1(3) ?
O4 K1 O1 4_566 4_566 55.5(3) ?
O4 K1 O1 . 4_566 55.5(3) ?
O4 K1 O1 3_556 4_566 163.7(3) ?
O4 K1 O1 2_565 4_566 99.9(5) ?
O1 K1 O1 3_556 4_566 136.1(3) ?
O1 K1 O1 . 4_566 63.8(5) ?
O4 K1 O1 4_566 2_565 99.9(5) ?
O4 K1 O1 . 2_565 163.7(3) ?
O4 K1 O1 3_556 2_565 55.5(3) ?
O4 K1 O1 2_565 2_565 55.5(3) ?
O1 K1 O1 3_556 2_565 63.8(5) ?
O1 K1 O1 . 2_565 136.1(3) ?
O1 K1 O1 4_566 2_565 136.1(3) ?
O4 K1 W1 4_566 4_566 31.88(16) ?
O4 K1 W1 . 4_566 80.7(3) ?
O4 K1 W1 3_556 4_566 148.11(15) ?
O4 K1 W1 2_565 4_566 99.3(3) ?
O1 K1 W1 3_556 4_566 152.51(3) ?
O1 K1 W1 . 4_566 66.5(2) ?
O1 K1 W1 4_566 4_566 27.50(3) ?
O1 K1 W1 2_565 4_566 113.5(2) ?
O4 K1 Ti1 4_566 11_566 31.88(16) ?
O4 K1 Ti1 . 11_566 80.7(3) ?
O4 K1 Ti1 3_556 11_566 99.3(3) ?
O4 K1 Ti1 2_565 11_566 148.11(15) ?
O1 K1 Ti1 3_556 11_566 152.51(3) ?
O1 K1 Ti1 . 11_566 27.50(3) ?
O1 K1 Ti1 4_566 11_566 66.5(2) ?
O1 K1 Ti1 2_565 11_566 113.5(2) ?
W1 K1 Ti1 4_566 11_566 54.97(5) ?
O4 K1 W1 4_566 11_566 31.88(16) ?
O4 K1 W1 . 11_566 80.7(3) ?
O4 K1 W1 3_556 11_566 99.3(3) ?
O4 K1 W1 2_565 11_566 148.11(15) ?
O1 K1 W1 3_556 11_566 152.51(3) ?
O1 K1 W1 . 11_566 27.50(3) ?
O1 K1 W1 4_566 11_566 66.5(2) ?
O1 K1 W1 2_565 11_566 113.5(2) ?
W1 K1 W1 4_566 11_566 54.97(5) ?
Ti1 K1 W1 11_566 11_566 0.000(9) ?
O4 K1 Ti1 4_566 4_566 31.88(16) ?
O4 K1 Ti1 . 4_566 80.7(3) ?
O4 K1 Ti1 3_556 4_566 148.11(15) ?
O4 K1 Ti1 2_565 4_566 99.3(3) ?
O1 K1 Ti1 3_556 4_566 152.51(3) ?
O1 K1 Ti1 . 4_566 66.5(2) ?
O1 K1 Ti1 4_566 4_566 27.50(3) ?
O1 K1 Ti1 2_565 4_566 113.5(2) ?
W1 K1 Ti1 4_566 4_566 0.00(6) ?
Ti1 K1 Ti1 11_566 4_566 54.97(5) ?
W1 K1 Ti1 11_566 4_566 54.97(5) ?
O3 K2 O3 . 2 121.2(14) ?
O3 K2 O3 . 4_556 74.7(2) ?
O3 K2 O3 2 4_556 74.7(2) ?
O3 K2 O3 . 3_556 74.7(2) ?
O3 K2 O3 2 3_556 74.7(2) ?
O3 K2 O3 4_556 3_556 115.0(14) ?
O3 K2 K2 . 3_556 60.6(7) ?
O3 K2 K2 2 3_556 60.6(7) ?
O3 K2 K2 4_556 3_556 57.5(7) ?
O3 K2 K2 3_556 3_556 57.5(7) ?
O3 K2 O5 . 7 145.7(5) ?
O3 K2 O5 2 7 73.7(6) ?
O3 K2 O5 4_556 7 138.6(5) ?
O3 K2 O5 3_556 7 81.1(6) ?
K2 K2 O5 3_556 7 123.7(4) ?
O3 K2 O5 . 2 145.7(5) ?
O3 K2 O5 2 2 73.7(6) ?
O3 K2 O5 4_556 2 81.1(6) ?
O3 K2 O5 3_556 2 138.6(5) ?
K2 K2 O5 3_556 2 123.7(4) ?
O5 K2 O5 7 2 64.9(8) ?
O3 K2 O5 . . 73.7(6) ?
O3 K2 O5 2 . 145.7(5) ?
O3 K2 O5 4_556 . 138.6(5) ?
O3 K2 O5 3_556 . 81.1(6) ?
K2 K2 O5 3_556 . 123.7(4) ?
O5 K2 O5 7 . 78.9(8) ?
O5 K2 O5 2 . 112.5(8) ?
O3 K2 O5 . 5 73.7(6) ?
O3 K2 O5 2 5 145.7(5) ?
O3 K2 O5 4_556 5 81.1(6) ?
O3 K2 O5 3_556 5 138.6(5) ?
K2 K2 O5 3_556 5 123.7(4) ?
O5 K2 O5 7 5 112.5(8) ?
O5 K2 O5 2 5 78.9(8) ?
O5 K2 O5 . 5 64.9(8) ?
Ti1 O1 W1 11_566 11_566 0.000(15) ?
Ti1 O1 W1 11_566 . 148.1(9) ?
W1 O1 W1 11_566 . 148.1(9) yes
Ti1 O1 K1 11_566 . 105.9(5) ?
W1 O1 K1 11_566 . 105.9(5) ?
W1 O1 K1 . . 105.9(5) ?
Co1 O2 W1 . . 115.2(4) ?
Co1 O2 Ti1 . 9 115.2(4) ?
W1 O2 Ti1 . 9 103.2(5) ?
Co1 O2 W1 . 5 115.2(4) ?
W1 O2 W1 . 5 103.2(5) ?
Ti1 O2 W1 9 5 103.2(5) ?
Co1 O2 W1 . 9 115.2(4) ?
W1 O2 W1 . 9 103.2(5) ?
Ti1 O2 W1 9 9 0.000(15) ?
W1 O2 W1 5 9 103.2(5) ?
Co1 O2 Ti1 . 5 115.2(4) ?
W1 O2 Ti1 . 5 103.2(5) ?
Ti1 O2 Ti1 9 5 103.2(5) ?
W1 O2 Ti1 5 5 0.00(3) ?
W1 O2 Ti1 9 5 103.2(5) ?
W1 O3 K2 . . 153.5(18) ?
W1 O3 K2 . 3_556 144.6(19) ?
K2 O3 K2 . 3_556 61.9(5) ?
Ti1 O4 W1 9 9 0.00(8) ?
Ti1 O4 W1 9 . 118.6(7) ?
W1 O4 W1 9 . 118.6(7) yes
Ti1 O4 K1 9 . 100.4(4) ?
W1 O4 K1 9 . 100.4(4) ?
W1 O4 K1 . . 100.4(4) ?
K2 O5 K2 9 . 156.3(8) ?

loop_
_geom_bond_atom_site_label_1
_geom_bond_atom_site_label_2
_geom_bond_site_symmetry_2
_geom_bond_distance
_geom_bond_publ_flag
W1 O3 . 1.711(11) yes
W1 O1 8_656 1.819(4) yes
W1 O1 . 1.819(4) ?
W1 O4 5 2.034(8) yes
W1 O4 . 2.034(8) ?
W1 O2 . 2.231(7) yes
W1 K1 . 3.7881(6) ?
W1 K1 5 3.7881(6) ?
Co1 O2 . 1.906(17) yes
Co1 O2 4_566 1.906(17) ?
Co1 O2 2_665 1.906(17) ?
Co1 O2 3_656 1.906(17) ?
K1 O4 4_566 2.851(12) ?
K1 O4 . 2.851(12) yes
K1 O4 3_556 2.851(12) ?
K1 O4 2_565 2.851(12) ?
K1 O1 3_556 2.861(15) ?
K1 O1 . 2.861(15) yes
K1 O1 4_566 2.861(16) ?
K1 O1 2_565 2.861(15) ?
K1 W1 4_566 3.7881(6) ?
K1 Ti1 11_566 3.7881(6) ?
K1 W1 11_566 3.7881(6) ?
K1 Ti1 4_566 3.7881(6) ?
K2 O3 . 2.70(2) yes
K2 O3 2 2.70(2) ?
K2 O3 4_556 2.78(2) yes
K2 O3 3_556 2.78(2) ?
K2 K2 3_556 2.82(3) ?
K2 O5 7 2.841(8) ?
K2 O5 2 2.841(8) ?
K2 O5 . 2.841(8) ?
K2 O5 5 2.841(8) ?
O1 Ti1 11_566 1.819(4) ?
O1 W1 11_566 1.819(4) ?
O2 Ti1 9 2.231(7) ?
O2 W1 5 2.231(7) ?
O2 W1 9 2.231(7) ?
O2 Ti1 5 2.231(7) ?
O3 K2 3_556 2.78(2) ?
O4 Ti1 9 2.034(8) ?
O4 W1 9 2.034(8) ?
O5 K2 9 2.841(8) ?
